data_2201509
loop_
_publ_author_name
'Kongprakaiwoot, Natcharee'
'Luck, Rudy L.'
'Urnezius, Eugenijus'

_publ_section_title
;
 Polymeric (diphenylphosphinato)tetrahydrofuranlithium
;
_journal_issue 12
_journal_name_full 'Acta Crystallographica Section E'
_journal_page_first m735
_journal_page_last m736
_journal_paper_doi 10.1107/S1600536802020986
_journal_volume 58
_journal_year 2002
_chemical_formula_iupac '[Li (C18 H18 O3 P)]'
_chemical_formula_moiety 'C16 H18 Li O3 P'
_chemical_formula_sum 'C16 H18 Li O3 P'
_chemical_formula_weight 296.21
_space_group_IT_number 14
_symmetry_cell_setting monoclinic
_symmetry_space_group_name_Hall '-P 2yn'
_symmetry_space_group_name_H-M 'P 1 21/n 1'
_audit_creation_method 'WinGX routine CIF_UPDATE'
_cell_angle_alpha 90
_cell_angle_beta 98.07(2)
_cell_angle_gamma 90
_cell_formula_units_Z 4
_cell_length_a 5.7900(10)
_cell_length_b 16.655(3)
_cell_length_c 15.782(3)
_cell_measurement_reflns_used 25
_cell_measurement_temperature 293(2)
_cell_measurement_theta_max 15
_cell_measurement_theta_min 10
_cell_volume 1506.8(5)
_computing_cell_refinement 'CAD-4 EXPRESS'
_computing_data_collection 'CAD-4 EXPRESS (Enraf Nonius, 1994)'
_computing_data_reduction 'XCAD4 (Harms & Wocadlo, 1995)'
_computing_molecular_graphics 'PLUTON (Spek, 1990)'
_computing_publication_material 'WinGX publication routines (Farrugia, 1999)'
_computing_structure_refinement 'SHELXL97 (Sheldrick, 1997)'
_computing_structure_solution 'SIR97 (Altomare et al., 1999)'
_diffrn_measured_fraction_theta_full 1
_diffrn_measured_fraction_theta_max 1
_diffrn_measurement_device '\k-geometry diffractometer'
_diffrn_measurement_device_type 'Enraf-Nonius TurboCAD-4'
_diffrn_measurement_method 'non-profiled \w/2\q scans'
_diffrn_radiation_type MoK\a
_diffrn_radiation_wavelength 0.71069
_diffrn_reflns_av_R_equivalents 0.023
_diffrn_reflns_limit_h_max 6
_diffrn_reflns_limit_h_min 0
_diffrn_reflns_limit_k_max 19
_diffrn_reflns_limit_k_min 0
_diffrn_reflns_limit_l_max 18
_diffrn_reflns_limit_l_min -18
_diffrn_reflns_number 2913
_diffrn_reflns_theta_full 24.97
_diffrn_reflns_theta_max 24.97
_diffrn_reflns_theta_min 1.79
_diffrn_standards_decay_% 2
_diffrn_standards_interval_time 166
_diffrn_standards_number 3
_exptl_absorpt_coefficient_mu 0.187
_exptl_absorpt_correction_T_max 0.9809
_exptl_absorpt_correction_T_min 0.941
_exptl_absorpt_correction_type \y-scan
_exptl_absorpt_process_details '(North, Phillips & Mathews, 1968)'
_exptl_crystal_colour 'light yellow'
_exptl_crystal_density_diffrn 1.306
_exptl_crystal_density_method 'not measured'
_exptl_crystal_description prism
_exptl_crystal_F_000 624
_exptl_crystal_size_max 0.35
_exptl_crystal_size_mid 0.15
_exptl_crystal_size_min 0.10
_refine_diff_density_max 0.30
_refine_diff_density_min -0.29
_refine_ls_extinction_method none
_refine_ls_goodness_of_fit_ref 1.03
_refine_ls_hydrogen_treatment constr
_refine_ls_matrix_type full
_refine_ls_number_parameters 190
_refine_ls_number_reflns 2635
_refine_ls_number_restraints 0
_refine_ls_restrained_S_all 1.03
_refine_ls_R_factor_gt 0.050
_refine_ls_shift/su_max 0.006
_refine_ls_structure_factor_coef Fsqd
_refine_ls_weighting_details 'calc w = 1/[\s^2^(Fo^2^)+(0.0465P)^2^+0.9374P] where P = (Fo^2^+2Fc^2^)/3'
_refine_ls_weighting_scheme calc
_refine_ls_wR_factor_ref 0.130
_reflns_number_gt 1602
_reflns_number_total 2635
_reflns_threshold_expression I>2\s(I)
_cod_data_source_file lh6016.cif
_cod_data_source_block I
_cod_original_cell_volume 1506.9(6)
_cod_original_sg_symbol_H-M 'P 21/n'
_cod_database_code 2201509
_cod_database_fobs_code 2201509

loop_
_symmetry_equiv_pos_as_xyz
'x, y, z'
'-x+1/2, y+1/2, -z+1/2'
'-x, -y, -z'
'x-1/2, -y-1/2, z-1/2'

loop_
_atom_site_label
_atom_site_fract_x
_atom_site_fract_y
_atom_site_fract_z
_atom_site_U_iso_or_equiv
_atom_site_adp_type
_atom_site_calc_flag
_atom_site_refinement_flags
_atom_site_occupancy
_atom_site_disorder_assembly
_atom_site_disorder_group
_atom_site_type_symbol
P1 0.78088(15) 0.08508(5) 0.39213(6) 0.0283(2) Uani d . 1 . . P
O1 0.6158(4) 0.03503(12) 0.43570(13) 0.0315(6) Uani d . 1 . . O
O2 1.0371(4) 0.07388(13) 0.41791(14) 0.0360(6) Uani d . 1 . . O
Li1 0.7060(9) -0.0032(3) 0.5553(3) 0.0334(13) Uani d . 1 . . Li
C1 0.7098(6) 0.18983(19) 0.4046(2) 0.0311(8) Uani d . 1 . . C
C2 0.8569(7) 0.2494(2) 0.3822(2) 0.0478(10) Uani d . 1 . . C
H2 0.9938 0.235 0.3615 0.057 Uiso calc R 1 . . H
C3 0.8039(8) 0.3296(2) 0.3899(3) 0.0602(12) Uani d . 1 . . C
H3 0.9034 0.3687 0.3735 0.072 Uiso calc R 1 . . H
C4 0.6049(8) 0.3517(2) 0.4217(3) 0.0632(12) Uani d . 1 . . C
H4 0.5706 0.4057 0.4283 0.076 Uiso calc R 1 . . H
C5 0.4579(7) 0.2940(3) 0.4435(3) 0.0623(12) Uani d . 1 . . C
H5 0.3218 0.309 0.4645 0.075 Uiso calc R 1 . . H
C6 0.5073(6) 0.2135(2) 0.4351(2) 0.0464(10) Uani d . 1 . . C
H6 0.4041 0.1749 0.45 0.056 Uiso calc R 1 . . H
C7 0.7130(6) 0.07102(18) 0.2776(2) 0.0307(8) Uani d . 1 . . C
C8 0.8756(7) 0.0932(2) 0.2249(2) 0.0471(10) Uani d . 1 . . C
H8 1.0218 0.1113 0.2493 0.056 Uiso calc R 1 . . H
C9 0.8236(9) 0.0886(3) 0.1371(2) 0.0597(12) Uani d . 1 . . C
H9 0.9345 0.1037 0.1029 0.072 Uiso calc R 1 . . H
C10 0.6103(10) 0.0622(3) 0.1004(3) 0.0639(13) Uani d . 1 . . C
H10 0.5742 0.0604 0.0411 0.077 Uiso calc R 1 . . H
C11 0.4492(8) 0.0382(3) 0.1508(3) 0.0630(12) Uani d . 1 . . C
H11 0.3053 0.0185 0.1258 0.076 Uiso calc R 1 . . H
C12 0.5003(7) 0.0432(2) 0.2391(2) 0.0478(10) Uani d . 1 . . C
H12 0.3889 0.0274 0.2729 0.057 Uiso calc R 1 . . H
O50 0.7923(4) 0.09484(15) 0.62916(17) 0.0531(8) Uani d . 1 . . O
C51 0.6510(9) 0.1517(3) 0.6643(3) 0.0808(16) Uani d . 1 . . C
H51A 0.6071 0.1316 0.7175 0.097 Uiso calc R 1 . . H
H51B 0.5099 0.1617 0.6248 0.097 Uiso calc R 1 . . H
C52 0.7878(9) 0.2271(3) 0.6802(4) 0.0879(17) Uani d . 1 . . C
H52A 0.7046 0.2719 0.6509 0.105 Uiso calc R 1 . . H
H52B 0.8172 0.2389 0.7409 0.105 Uiso calc R 1 . . H
C53 1.0093(8) 0.2122(3) 0.6460(3) 0.0755(15) Uani d . 1 . . C
H53A 1.0057 0.2359 0.5896 0.091 Uiso calc R 1 . . H
H53B 1.1407 0.2342 0.6838 0.091 Uiso calc R 1 . . H
C54 1.0246(7) 0.1237(2) 0.6417(3) 0.0638(13) Uani d . 1 . . C
H54A 1.1053 0.1076 0.5946 0.077 Uiso calc R 1 . . H
H54B 1.1087 0.1026 0.6945 0.077 Uiso calc R 1 . . H

loop_
_atom_site_aniso_label
_atom_site_aniso_U_11
_atom_site_aniso_U_22
_atom_site_aniso_U_33
_atom_site_aniso_U_12
_atom_site_aniso_U_13
_atom_site_aniso_U_23
P1 0.0217(4) 0.0296(4) 0.0336(5) -0.0005(4) 0.0039(3) 0.0053(4)
O1 0.0242(12) 0.0340(13) 0.0369(13) -0.0020(10) 0.0067(10) 0.0082(10)
O2 0.0211(12) 0.0402(14) 0.0461(14) 0.0009(10) 0.0024(10) 0.0078(11)
Li1 0.029(3) 0.035(3) 0.037(3) -0.005(2) 0.009(3) 0.006(2)
C1 0.0289(19) 0.0303(19) 0.0324(19) -0.0019(14) -0.0021(15) 0.0015(14)
C2 0.044(2) 0.040(2) 0.062(3) -0.0037(18) 0.014(2) 0.0028(19)
C3 0.072(3) 0.035(2) 0.074(3) -0.012(2) 0.012(3) 0.006(2)
C4 0.068(3) 0.035(2) 0.081(3) 0.004(2) -0.008(3) -0.012(2)
C5 0.045(3) 0.051(3) 0.090(3) 0.009(2) 0.008(2) -0.021(2)
C6 0.037(2) 0.039(2) 0.064(3) -0.0022(18) 0.0096(19) -0.0081(19)
C7 0.0308(19) 0.0230(18) 0.0385(19) 0.0031(15) 0.0051(15) 0.0042(14)
C8 0.050(2) 0.051(2) 0.042(2) 0.001(2) 0.0133(18) 0.0075(19)
C9 0.080(3) 0.062(3) 0.041(2) 0.005(3) 0.022(2) 0.008(2)
C10 0.097(4) 0.056(3) 0.036(2) 0.013(3) 0.002(3) -0.003(2)
C11 0.064(3) 0.065(3) 0.055(3) 0.001(2) -0.012(2) -0.009(2)
C12 0.043(2) 0.052(2) 0.048(2) -0.0045(19) 0.0058(19) -0.0004(19)
O50 0.0354(15) 0.0499(17) 0.075(2) -0.0066(13) 0.0123(13) -0.0233(14)
C51 0.062(3) 0.070(3) 0.119(4) 0.003(3) 0.042(3) -0.023(3)
C52 0.080(4) 0.056(3) 0.127(5) 0.008(3) 0.012(3) -0.036(3)
C53 0.068(3) 0.055(3) 0.103(4) -0.016(3) 0.006(3) -0.014(3)
C54 0.036(3) 0.060(3) 0.097(4) -0.009(2) 0.011(2) -0.025(3)

loop_
_atom_type_symbol
_atom_type_description
_atom_type_scat_dispersion_real
_atom_type_scat_dispersion_imag
_atom_type_scat_source
C C 0.0033 0.0016 'International Tables Vol C Tables 4.2.6.8 and 6.1.1.4'
H H 0 0 'International Tables Vol C Tables 4.2.6.8 and 6.1.1.4'
O O 0.0106 0.006 'International Tables Vol C Tables 4.2.6.8 and 6.1.1.4'
P P 0.1023 0.0942 'International Tables Vol C Tables 4.2.6.8 and 6.1.1.4'
Li Li -0.0003 0.0001 'International Tables Vol C Tables 4.2.6.8 and 6.1.1.4'

loop_
_geom_angle_atom_site_label_1
_geom_angle_atom_site_label_2
_geom_angle_atom_site_label_3
_geom_angle_site_symmetry_1
_geom_angle_site_symmetry_3
_geom_angle
_geom_angle_publ_flag
O2 P1 O1 . . 118.46(13) ?
O2 P1 C1 . . 108.86(14) ?
O1 P1 C1 . . 108.38(14) ?
O2 P1 C7 . . 108.89(14) ?
O1 P1 C7 . . 108.76(14) ?
C1 P1 C7 . . 102.28(14) ?
O2 P1 Li1 . . 87.89(14) ?
C1 P1 Li1 . . 108.15(15) ?
C7 P1 Li1 . . 138.09(15) ?
P1 O1 Li1 . 3_656 148.6(2) y
P1 O1 Li1 . . 120.7(2) y
Li1 O1 Li1 3_656 . 88.3(2) y
P1 O2 Li1 . 3_756 148.8(2) ?
O2 Li1 O1 3_756 3_656 122.6(3) y
O2 Li1 O1 3_756 . 120.2(3) y
O1 Li1 O1 3_656 . 91.7(2) y
O2 Li1 O50 3_756 . 104.4(3) y
O1 Li1 O50 3_656 . 109.6(3) y
O1 Li1 O50 . . 107.3(3) y
O2 Li1 Li1 3_756 3_656 138.4(4) ?
O1 Li1 Li1 3_656 3_656 46.29(17) ?
O1 Li1 Li1 . 3_656 45.40(17) ?
O50 Li1 Li1 . 3_656 117.0(3) ?
O2 Li1 P1 3_756 . 106.7(2) ?
O1 Li1 P1 3_656 . 116.1(2) ?
O1 Li1 P1 . . 25.11(10) ?
O50 Li1 P1 . . 92.5(2) ?
Li1 Li1 P1 3_656 . 70.1(2) ?
C6 C1 C2 . . 117.8(3) ?
C6 C1 P1 . . 121.9(3) ?
C2 C1 P1 . . 120.3(3) ?
C3 C2 C1 . . 121.2(4) ?
C3 C2 H2 . . 119.4 ?
C1 C2 H2 . . 119.4 ?
C4 C3 C2 . . 120.1(4) ?
C4 C3 H3 . . 120 ?
C2 C3 H3 . . 120 ?
C5 C4 C3 . . 119.4(4) ?
C5 C4 H4 . . 120.3 ?
C3 C4 H4 . . 120.3 ?
C4 C5 C6 . . 121.1(4) ?
C4 C5 H5 . . 119.5 ?
C6 C5 H5 . . 119.5 ?
C5 C6 C1 . . 120.4(4) ?
C5 C6 H6 . . 119.8 ?
C1 C6 H6 . . 119.8 ?
C12 C7 C8 . . 117.7(3) ?
C12 C7 P1 . . 122.6(3) ?
C8 C7 P1 . . 119.5(3) ?
C9 C8 C7 . . 121.1(4) ?
C9 C8 H8 . . 119.5 ?
C7 C8 H8 . . 119.5 ?
C10 C9 C8 . . 120.2(4) ?
C10 C9 H9 . . 119.9 ?
C8 C9 H9 . . 119.9 ?
C9 C10 C11 . . 119.9(4) ?
C9 C10 H10 . . 120.1 ?
C11 C10 H10 . . 120.1 ?
C10 C11 C12 . . 120.1(4) ?
C10 C11 H11 . . 120 ?
C12 C11 H11 . . 120 ?
C7 C12 C11 . . 121.0(4) ?
C7 C12 H12 . . 119.5 ?
C11 C12 H12 . . 119.5 ?
C51 O50 C54 . . 107.9(3) ?
C51 O50 Li1 . . 130.9(3) ?
C54 O50 Li1 . . 120.4(3) ?
O50 C51 C52 . . 107.9(4) ?
O50 C51 H51A . . 110.1 ?
C52 C51 H51A . . 110.1 ?
O50 C51 H51B . . 110.1 ?
C52 C51 H51B . . 110.1 ?
H51A C51 H51B . . 108.4 ?
C53 C52 C51 . . 105.4(4) ?
C53 C52 H52A . . 110.7 ?
C51 C52 H52A . . 110.7 ?
C53 C52 H52B . . 110.7 ?
C51 C52 H52B . . 110.7 ?
H52A C52 H52B . . 108.8 ?
C54 C53 C52 . . 104.1(4) ?
C54 C53 H53A . . 110.9 ?
C52 C53 H53A . . 110.9 ?
C54 C53 H53B . . 110.9 ?
C52 C53 H53B . . 110.9 ?
H53A C53 H53B . . 109 ?
O50 C54 C53 . . 106.5(3) ?
O50 C54 H54A . . 110.4 ?
C53 C54 H54A . . 110.4 ?
O50 C54 H54B . . 110.4 ?
C53 C54 H54B . . 110.4 ?
H54A C54 H54B . . 108.6 ?

loop_
_geom_bond_atom_site_label_1
_geom_bond_atom_site_label_2
_geom_bond_site_symmetry_2
_geom_bond_distance
_geom_bond_publ_flag
P1 O2 . 1.494(2) y
P1 O1 . 1.505(2) y
P1 C1 . 1.810(3) y
P1 C7 . 1.811(3) y
P1 Li1 . 3.049(5) ?
O1 Li1 3_656 1.962(6) y
O1 Li1 . 1.991(6) y
O2 Li1 3_756 1.897(6) ?
Li1 O2 3_756 1.897(6) y
Li1 O1 3_656 1.962(6) ?
Li1 O50 . 2.028(6) y
Li1 Li1 3_656 2.754(11) ?
C1 C6 . 1.386(5) ?
C1 C2 . 1.385(5) ?
C2 C3 . 1.381(5) ?
C2 H2 . 0.93 ?
C3 C4 . 1.370(6) ?
C3 H3 . 0.93 ?
C4 C5 . 1.360(6) ?
C4 H4 . 0.93 ?
C5 C6 . 1.381(5) ?
C5 H5 . 0.93 ?
C6 H6 . 0.93 ?
C7 C12 . 1.375(5) ?
C7 C8 . 1.391(5) ?
C8 C9 . 1.377(5) ?
C8 H8 . 0.93 ?
C9 C10 . 1.362(6) ?
C9 H9 . 0.93 ?
C10 C11 . 1.368(6) ?
C10 H10 . 0.93 ?
C11 C12 . 1.386(5) ?
C11 H11 . 0.93 ?
C12 H12 . 0.93 ?
O50 C51 . 1.414(5) ?
O50 C54 . 1.416(4) ?
C51 C52 . 1.487(6) ?
C51 H51A . 0.97 ?
C51 H51B . 0.97 ?
C52 C53 . 1.481(6) ?
C52 H52A . 0.97 ?
C52 H52B . 0.97 ?
C53 C54 . 1.478(6) ?
C53 H53A . 0.97 ?
C53 H53B . 0.97 ?
C54 H54A . 0.97 ?
C54 H54B . 0.97 ?
